data_7131758
loop_
_publ_author_name
'Ito, Yuki'
'Adachi, Akiya'
'Aikawa, Kohsuke'
'Nozaki, Kyoko'
'Okazoe, Takashi'

_publ_section_title
;
 N-Fluorobenzenesulfonimide (NFSI) analogs with deprotectable
 substituents: Synthesis of b-fluoroamines via catalytic aminofluorination
 of styrenes
;
_journal_name_full 'Chemical Communications'
_journal_paper_doi 10.1039/D3CC02292G
_journal_year 2023
_chemical_formula_moiety 'C12 H8 F N3 O8 S2'
_chemical_formula_sum 'C12 H8 F N3 O8 S2'
_chemical_formula_weight 405.33
_space_group_crystal_system monoclinic
_space_group_IT_number 14
_space_group_name_Hall '-P 2yn'
_space_group_name_H-M_alt 'P 1 21/n 1'
_atom_sites_solution_hydrogens geom
_atom_sites_solution_primary dual
_audit_block_doi 10.5517/ccdc.csd.cc2f02h1
_audit_creation_date 2021-03-16
_audit_creation_method
;
Olex2 1.3
(compiled 2020.11.12 svn.r5f609507 for OlexSys, GUI svn.r6272)
;
_audit_update_record
;
2023-05-02 deposited with the CCDC.	2023-06-22 downloaded from the CCDC.
;
_cell_angle_alpha 90
_cell_angle_beta 103.482(9)
_cell_angle_gamma 90
_cell_formula_units_Z 4
_cell_length_a 7.8287(6)
_cell_length_b 17.6965(12)
_cell_length_c 11.4149(10)
_cell_measurement_reflns_used 54331
_cell_measurement_temperature 293(2)
_cell_measurement_theta_max 30.4330
_cell_measurement_theta_min 2.2170
_cell_volume 1537.8(2)
_computing_molecular_graphics 'Olex2 1.3 (Dolomanov et al., 2009)'
_computing_publication_material 'Olex2 1.3 (Dolomanov et al., 2009)'
_computing_structure_refinement 'SHELXL 2018/3 (Sheldrick, 2015)'
_computing_structure_solution 'SHELXT 2018/2 (Sheldrick, 2018)'
_diffrn_ambient_temperature 293(2)
_diffrn_measured_fraction_theta_full 0.998
_diffrn_measured_fraction_theta_max 0.901
_diffrn_measurement_device_type 'Rigaku XtaLAB P200'
_diffrn_radiation_type MoK\a
_diffrn_radiation_wavelength 0.71073
_diffrn_reflns_av_R_equivalents 0.0449
_diffrn_reflns_av_unetI/netI 0.0364
_diffrn_reflns_Laue_measured_fraction_full 0.998
_diffrn_reflns_Laue_measured_fraction_max 0.901
_diffrn_reflns_limit_h_max 10
_diffrn_reflns_limit_h_min -10
_diffrn_reflns_limit_k_max 21
_diffrn_reflns_limit_k_min -23
_diffrn_reflns_limit_l_max 14
_diffrn_reflns_limit_l_min -15
_diffrn_reflns_number 10101
_diffrn_reflns_point_group_measured_fraction_full 0.998
_diffrn_reflns_point_group_measured_fraction_max 0.901
_diffrn_reflns_theta_full 25.242
_diffrn_reflns_theta_max 28.371
_diffrn_reflns_theta_min 2.166
_exptl_absorpt_coefficient_mu 0.410
_exptl_absorpt_correction_T_max 0.877
_exptl_absorpt_correction_T_min 0.855
_exptl_absorpt_correction_type analytical
_exptl_absorpt_process_details
;
CrysAlisPro 1.171.41.99a (Rigaku Oxford Diffraction, 2021)
Analytical numeric absorption correction using a multifaceted crystal
model based on expressions derived by R.C. Clark & J.S. Reid.
(Clark, R. C. & Reid, J. S. (1995). Acta Cryst. A51, 887-897)
Empirical absorption correction using spherical harmonics,
implemented in SCALE3 ABSPACK scaling algorithm.
;
_exptl_crystal_colour colourless
_exptl_crystal_colour_primary colourless
_exptl_crystal_density_diffrn 1.751
_exptl_crystal_description block
_exptl_crystal_F_000 824
_exptl_crystal_size_max 0.27
_exptl_crystal_size_mid 0.24
_exptl_crystal_size_min 0.22
_refine_diff_density_max 0.501
_refine_diff_density_min -0.445
_refine_diff_density_rms 0.072
_refine_ls_extinction_method none
_refine_ls_goodness_of_fit_ref 1.060
_refine_ls_hydrogen_treatment constr
_refine_ls_matrix_type full
_refine_ls_number_parameters 235
_refine_ls_number_reflns 3473
_refine_ls_number_restraints 0
_refine_ls_restrained_S_all 1.060
_refine_ls_R_factor_all 0.0409
_refine_ls_R_factor_gt 0.0368
_refine_ls_shift/su_max 0.000
_refine_ls_shift/su_mean 0.000
_refine_ls_structure_factor_coef Fsqd
_refine_ls_weighting_details 'w=1/[\s^2^(Fo^2^)+(0.0633P)^2^+0.4221P] where P=(Fo^2^+2Fc^2^)/3'
_refine_ls_weighting_scheme calc
_refine_ls_wR_factor_gt 0.1030
_refine_ls_wR_factor_ref 0.1049
_reflns_Friedel_coverage 0.000
_reflns_number_gt 3083
_reflns_number_total 3473
_reflns_threshold_expression 'I > 2\s(I)'
_cod_data_source_file d3cc02292g2.cif
_cod_data_source_block ns2nf
_cod_original_sg_symbol_H-M 'P 21/n'
_cod_database_code 7131758
_shelx_shelxl_version_number 2018/3
_shelx_space_group_comment
;
The symmetry employed for this shelxl refinement is uniquely defined
by the following loop, which should always be used as a source of
symmetry information in preference to the above space-group names.
They are only intended as comments.
;
_olex2_refinement_description
;
1. Fixed Uiso
 At 1.2 times of:
  All C(H) groups
2.a Aromatic/amide H refined with riding coordinates:
 C00H(H00H), C00J(H00J), C00L(H00L), C00M(H00M), C00N(H00N), C00O(H00O),
 C00P(H00P), C00Q(H00Q)
;
_olex2_submission_special_instructions 'No special instructions were received'

loop_
_space_group_symop_operation_xyz
'x, y, z'
'-x+1/2, y+1/2, -z+1/2'
'-x, -y, -z'
'x-1/2, -y-1/2, z-1/2'

loop_
_atom_site_label
_atom_site_type_symbol
_atom_site_fract_x
_atom_site_fract_y
_atom_site_fract_z
_atom_site_U_iso_or_equiv
_atom_site_adp_type
_atom_site_occupancy
_atom_site_site_symmetry_order
_atom_site_calc_flag
_atom_site_refinement_flags_posn
_atom_site_refinement_flags_adp
_atom_site_refinement_flags_occupancy
_atom_site_disorder_assembly
_atom_site_disorder_group
S001 S 0.25255(5) 0.63089(2) 0.33619(3) 0.01710(12) Uani 1 1 d . . . . .
S002 S 0.51352(5) 0.52180(2) 0.27562(3) 0.01817(12) Uani 1 1 d . . . . .
F003 F 0.27789(14) 0.49319(5) 0.39246(10) 0.0277(3) Uani 1 1 d . . . . .
O004 O 0.35202(16) 0.68373(6) 0.28626(11) 0.0214(3) Uani 1 1 d . . . . .
O005 O 0.63663(16) 0.58144(7) 0.28059(11) 0.0235(3) Uani 1 1 d . . . . .
O006 O 0.56516(16) 0.44757(6) 0.31609(11) 0.0244(3) Uani 1 1 d . . . . .
O007 O 0.08513(16) 0.60523(7) 0.26957(11) 0.0255(3) Uani 1 1 d . . . . .
O008 O 0.61241(16) 0.67051(7) 0.50587(13) 0.0298(3) Uani 1 1 d . . . . .
O009 O 0.39047(19) 0.32996(7) 0.11835(13) 0.0316(3) Uani 1 1 d . . . . .
O00A O 0.5725(2) 0.78994(8) 0.53107(14) 0.0389(4) Uani 1 1 d . . . . .
O00B O 0.2126(2) 0.37379(8) 0.22168(13) 0.0387(4) Uani 1 1 d . . . . .
N00C N 0.52587(19) 0.72393(8) 0.52742(13) 0.0220(3) Uani 1 1 d . . . . .
N00D N 0.2991(2) 0.37971(8) 0.14654(13) 0.0228(3) Uani 1 1 d . . . . .
N00E N 0.38856(19) 0.55276(7) 0.37363(13) 0.0195(3) Uani 1 1 d . . . . .
C00F C 0.2292(2) 0.66207(9) 0.47791(14) 0.0173(3) Uani 1 1 d . . . . .
C00G C 0.2871(2) 0.45156(9) 0.07948(14) 0.0182(3) Uani 1 1 d . . . . .
C00H C 0.3614(2) 0.58180(9) 0.05728(15) 0.0204(3) Uani 1 1 d . . . . .
H00H H 0.421117 0.625648 0.087536 0.025 Uiso 1 1 calc R U . . .
C00I C 0.3540(2) 0.70831(9) 0.55308(15) 0.0177(3) Uani 1 1 d . . . . .
C00J C 0.0690(2) 0.65009(11) 0.50633(16) 0.0243(4) Uani 1 1 d . . . . .
H00J H -0.016064 0.620395 0.456667 0.029 Uiso 1 1 calc R U . . .
C00K C 0.3756(2) 0.51731(9) 0.12884(14) 0.0176(3) Uani 1 1 d . . . . .
C00L C 0.3206(2) 0.74164(9) 0.65424(15) 0.0230(4) Uani 1 1 d . . . . .
H00L H 0.403987 0.772634 0.702707 0.028 Uiso 1 1 calc R U . . .
C00M C 0.1843(2) 0.45014(10) -0.03657(15) 0.0219(3) Uani 1 1 d . . . . .
H00M H 0.126744 0.406069 -0.068021 0.026 Uiso 1 1 calc R U . . .
C00N C 0.2574(2) 0.58046(10) -0.05967(15) 0.0228(4) Uani 1 1 d . . . . .
H00N H 0.247998 0.623637 -0.107184 0.027 Uiso 1 1 calc R U . . .
C00O C 0.1682(2) 0.51572(10) -0.10590(16) 0.0223(4) Uani 1 1 d . . . . .
H00O H 0.097158 0.515880 -0.183537 0.027 Uiso 1 1 calc R U . . .
C00P C 0.1603(3) 0.72830(11) 0.68291(17) 0.0278(4) Uani 1 1 d . . . . .
H00P H 0.136395 0.750018 0.751549 0.033 Uiso 1 1 calc R U . . .
C00Q C 0.0359(2) 0.68273(11) 0.60960(17) 0.0300(4) Uani 1 1 d . . . . .
H00Q H -0.070901 0.673885 0.629666 0.036 Uiso 1 1 calc R U . . .

loop_
_atom_site_aniso_label
_atom_site_aniso_U_11
_atom_site_aniso_U_22
_atom_site_aniso_U_33
_atom_site_aniso_U_23
_atom_site_aniso_U_13
_atom_site_aniso_U_12
S001 0.0179(2) 0.0180(2) 0.0133(2) 0.00040(14) -0.00054(15) 0.00014(14)
S002 0.0201(2) 0.0184(2) 0.0141(2) -0.00103(14) 0.00003(15) 0.00163(15)
F003 0.0368(6) 0.0190(5) 0.0301(6) 0.0034(4) 0.0135(5) -0.0040(4)
O004 0.0260(6) 0.0204(6) 0.0180(6) 0.0029(5) 0.0056(5) 0.0012(5)
O005 0.0212(6) 0.0262(6) 0.0216(6) -0.0041(5) 0.0022(5) -0.0017(5)
O006 0.0303(7) 0.0201(6) 0.0200(6) 0.0002(5) 0.0000(5) 0.0068(5)
O007 0.0212(6) 0.0298(7) 0.0210(6) -0.0019(5) -0.0042(5) -0.0026(5)
O008 0.0192(6) 0.0346(7) 0.0344(8) -0.0059(6) 0.0039(5) 0.0012(5)
O009 0.0389(8) 0.0200(6) 0.0326(8) -0.0013(5) 0.0020(6) 0.0019(6)
O00A 0.0440(9) 0.0285(7) 0.0475(9) -0.0086(6) 0.0175(7) -0.0178(6)
O00B 0.0555(10) 0.0352(8) 0.0298(8) 0.0048(6) 0.0190(7) -0.0075(7)
N00C 0.0216(7) 0.0250(7) 0.0178(7) -0.0036(6) 0.0013(6) -0.0042(6)
N00D 0.0279(8) 0.0195(7) 0.0182(7) -0.0003(5) -0.0006(6) -0.0060(6)
N00E 0.0242(7) 0.0156(6) 0.0183(7) 0.0017(5) 0.0038(6) -0.0009(5)
C00F 0.0187(7) 0.0168(7) 0.0150(8) 0.0019(6) 0.0012(6) 0.0029(6)
C00G 0.0204(8) 0.0180(7) 0.0166(8) 0.0005(6) 0.0048(6) 0.0003(6)
C00H 0.0256(8) 0.0172(7) 0.0181(8) -0.0001(6) 0.0043(6) 0.0005(6)
C00I 0.0189(8) 0.0158(7) 0.0172(8) 0.0026(6) 0.0017(6) 0.0005(6)
C00J 0.0177(8) 0.0306(9) 0.0228(9) 0.0043(7) 0.0012(7) -0.0004(7)
C00K 0.0188(8) 0.0184(8) 0.0144(7) -0.0005(6) 0.0017(6) 0.0020(6)
C00L 0.0289(9) 0.0204(8) 0.0171(8) 0.0005(6) -0.0002(7) 0.0031(7)
C00M 0.0206(8) 0.0253(8) 0.0189(8) -0.0039(7) 0.0025(6) -0.0025(7)
C00N 0.0273(9) 0.0227(8) 0.0182(8) 0.0038(7) 0.0050(7) 0.0065(7)
C00O 0.0203(8) 0.0305(9) 0.0151(8) -0.0007(7) 0.0018(6) 0.0042(7)
C00P 0.0337(10) 0.0320(9) 0.0186(9) 0.0039(7) 0.0078(7) 0.0118(8)
C00Q 0.0217(9) 0.0449(11) 0.0252(9) 0.0082(8) 0.0094(7) 0.0065(8)

loop_
_atom_type_symbol
_atom_type_description
_atom_type_scat_dispersion_real
_atom_type_scat_dispersion_imag
_atom_type_scat_source
C C 0.0033 0.0016 'International Tables Vol C Tables 4.2.6.8 and 6.1.1.4'
H H 0.0000 0.0000 'International Tables Vol C Tables 4.2.6.8 and 6.1.1.4'
F F 0.0171 0.0103 'International Tables Vol C Tables 4.2.6.8 and 6.1.1.4'
N N 0.0061 0.0033 'International Tables Vol C Tables 4.2.6.8 and 6.1.1.4'
O O 0.0106 0.0060 'International Tables Vol C Tables 4.2.6.8 and 6.1.1.4'
S S 0.1246 0.1234 'International Tables Vol C Tables 4.2.6.8 and 6.1.1.4'

loop_
_geom_angle_atom_site_label_1
_geom_angle_atom_site_label_2
_geom_angle_atom_site_label_3
_geom_angle
_geom_angle_site_symmetry_1
_geom_angle_site_symmetry_3
_geom_angle_publ_flag
O004 S001 O007 121.17(8) . . ?
O004 S001 N00E 105.14(7) . . ?
O004 S001 C00F 110.32(7) . . ?
O007 S001 N00E 108.17(7) . . ?
O007 S001 C00F 108.09(8) . . ?
N00E S001 C00F 102.27(7) . . ?
O005 S002 N00E 102.62(7) . . ?
O005 S002 C00K 109.23(7) . . ?
O006 S002 O005 122.35(8) . . ?
O006 S002 N00E 104.04(7) . . ?
O006 S002 C00K 109.32(7) . . ?
N00E S002 C00K 108.22(7) . . ?
O008 N00C O00A 124.88(16) . . ?
O008 N00C C00I 118.15(14) . . ?
O00A N00C C00I 116.97(15) . . ?
O009 N00D C00G 117.01(14) . . ?
O00B N00D O009 125.44(15) . . ?
O00B N00D C00G 117.49(15) . . ?
S001 N00E S002 119.84(8) . . ?
F003 N00E S001 105.61(9) . . ?
F003 N00E S002 108.66(9) . . ?
C00I C00F S001 122.61(12) . . ?
C00J C00F S001 117.51(13) . . ?
C00J C00F C00I 119.07(15) . . ?
C00K C00G N00D 122.70(14) . . ?
C00M C00G N00D 115.76(14) . . ?
C00M C00G C00K 121.54(15) . . ?
C00K C00H H00H 120.1 . . ?
C00N C00H H00H 120.1 . . ?
C00N C00H C00K 119.82(15) . . ?
C00F C00I N00C 121.82(14) . . ?
C00L C00I N00C 116.70(15) . . ?
C00L C00I C00F 121.48(15) . . ?
C00F C00J H00J 120.2 . . ?
C00F C00J C00Q 119.59(17) . . ?
C00Q C00J H00J 120.2 . . ?
C00G C00K S002 123.52(12) . . ?
C00H C00K S002 117.76(12) . . ?
C00H C00K C00G 118.65(15) . . ?
C00I C00L H00L 120.5 . . ?
C00I C00L C00P 118.96(17) . . ?
C00P C00L H00L 120.5 . . ?
C00G C00M H00M 120.5 . . ?
C00G C00M C00O 119.02(16) . . ?
C00O C00M H00M 120.5 . . ?
C00H C00N H00N 119.6 . . ?
C00O C00N C00H 120.74(16) . . ?
C00O C00N H00N 119.6 . . ?
C00M C00O H00O 119.9 . . ?
C00N C00O C00M 120.20(16) . . ?
C00N C00O H00O 119.9 . . ?
C00L C00P H00P 119.9 . . ?
C00Q C00P C00L 120.21(17) . . ?
C00Q C00P H00P 119.9 . . ?
C00J C00Q H00Q 119.7 . . ?
C00P C00Q C00J 120.68(17) . . ?
C00P C00Q H00Q 119.7 . . ?

loop_
_geom_bond_atom_site_label_1
_geom_bond_atom_site_label_2
_geom_bond_distance
_geom_bond_site_symmetry_2
_geom_bond_publ_flag
S001 O004 1.4187(12) . ?
S001 O007 1.4275(12) . ?
S001 N00E 1.7366(14) . ?
S001 C00F 1.7584(16) . ?
S002 O005 1.4214(12) . ?
S002 O006 1.4197(12) . ?
S002 N00E 1.7376(15) . ?
S002 C00K 1.7709(16) . ?
F003 N00E 1.4125(16) . ?
O008 N00C 1.2210(19) . ?
O009 N00D 1.224(2) . ?
O00A N00C 1.2216(19) . ?
O00B N00D 1.215(2) . ?
N00C C00I 1.469(2) . ?
N00D C00G 1.476(2) . ?
C00F C00I 1.403(2) . ?
C00F C00J 1.383(2) . ?
C00G C00K 1.403(2) . ?
C00G C00M 1.380(2) . ?
C00H H00H 0.9300 . ?
C00H C00K 1.393(2) . ?
C00H C00N 1.392(2) . ?
C00I C00L 1.375(2) . ?
C00J H00J 0.9300 . ?
C00J C00Q 1.390(3) . ?
C00L H00L 0.9300 . ?
C00L C00P 1.389(3) . ?
C00M H00M 0.9300 . ?
C00M C00O 1.394(2) . ?
C00N H00N 0.9300 . ?
C00N C00O 1.381(2) . ?
C00O H00O 0.9300 . ?
C00P H00P 0.9300 . ?
C00P C00Q 1.385(3) . ?
C00Q H00Q 0.9300 . ?

loop_
_geom_torsion_atom_site_label_1
_geom_torsion_atom_site_label_2
_geom_torsion_atom_site_label_3
_geom_torsion_atom_site_label_4
_geom_torsion
_geom_torsion_site_symmetry_1
_geom_torsion_site_symmetry_2
_geom_torsion_site_symmetry_3
_geom_torsion_site_symmetry_4
_geom_torsion_publ_flag
S001 C00F C00I N00C -10.0(2) . . . . ?
S001 C00F C00I C00L 169.61(13) . . . . ?
S001 C00F C00J C00Q -171.17(14) . . . . ?
O004 S001 N00E S002 -41.72(11) . . . . ?
O004 S001 N00E F003 -164.63(9) . . . . ?
O004 S001 C00F C00I -28.42(15) . . . . ?
O004 S001 C00F C00J 141.12(13) . . . . ?
O005 S002 N00E S001 67.87(10) . . . . ?
O005 S002 N00E F003 -170.72(9) . . . . ?
O005 S002 C00K C00G 155.53(13) . . . . ?
O005 S002 C00K C00H -21.44(15) . . . . ?
O006 S002 N00E S001 -163.73(9) . . . . ?
O006 S002 N00E F003 -42.32(11) . . . . ?
O006 S002 C00K C00G 19.25(16) . . . . ?
O006 S002 C00K C00H -157.73(13) . . . . ?
O007 S001 N00E S002 89.05(10) . . . . ?
O007 S001 N00E F003 -33.85(11) . . . . ?
O007 S001 C00F C00I -162.97(13) . . . . ?
O007 S001 C00F C00J 6.57(15) . . . . ?
O008 N00C C00I C00F -49.8(2) . . . . ?
O008 N00C C00I C00L 130.59(16) . . . . ?
O009 N00D C00G C00K -104.89(18) . . . . ?
O009 N00D C00G C00M 74.28(19) . . . . ?
O00A N00C C00I C00F 131.24(17) . . . . ?
O00A N00C C00I C00L -48.4(2) . . . . ?
O00B N00D C00G C00K 77.9(2) . . . . ?
O00B N00D C00G C00M -102.96(18) . . . . ?
N00C C00I C00L C00P -179.61(15) . . . . ?
N00D C00G C00K S002 0.8(2) . . . . ?
N00D C00G C00K C00H 177.75(15) . . . . ?
N00D C00G C00M C00O -179.33(15) . . . . ?
N00E S001 C00F C00I 83.02(14) . . . . ?
N00E S001 C00F C00J -107.43(14) . . . . ?
N00E S002 C00K C00G -93.46(15) . . . . ?
N00E S002 C00K C00H 89.56(14) . . . . ?
C00F S001 N00E S002 -157.00(9) . . . . ?
C00F S001 N00E F003 80.10(10) . . . . ?
C00F C00I C00L C00P 0.8(2) . . . . ?
C00F C00J C00Q C00P 1.3(3) . . . . ?
C00G C00M C00O C00N 1.5(3) . . . . ?
C00H C00N C00O C00M -1.4(3) . . . . ?
C00I C00F C00J C00Q -1.2(3) . . . . ?
C00I C00L C00P C00Q -0.7(3) . . . . ?
C00J C00F C00I N00C -179.39(15) . . . . ?
C00J C00F C00I C00L 0.2(2) . . . . ?
C00K S002 N00E S001 -47.54(11) . . . . ?
C00K S002 N00E F003 73.87(11) . . . . ?
C00K C00G C00M C00O -0.1(3) . . . . ?
C00K C00H C00N C00O -0.1(3) . . . . ?
C00L C00P C00Q C00J -0.3(3) . . . . ?
C00M C00G C00K S002 -178.32(13) . . . . ?
C00M C00G C00K C00H -1.4(2) . . . . ?
C00N C00H C00K S002 178.63(12) . . . . ?
C00N C00H C00K C00G 1.5(2) . . . . ?
